data_7226607
loop_
_publ_author_name
'Sun, Shichao'
'Shu, Qinghai'
'Lin, Pengchao'
'Li, Yanyue'
'Jin, Shaohua'
'Chen, Xin'
'Wang, De-Quan'

_publ_section_title
;
 Triphenylamine based lab-on-a-molecule for the highly selective and
 sensitive detection of Zn2+ and CN- in aqueous solution
;
_journal_name_full 'RSC Adv.'
_journal_paper_doi 10.1039/C6RA17354C
_journal_year 2016
_chemical_formula_sum 'C39 H30 N4 O3'
_chemical_formula_weight 602.67
_chemical_name_systematic
; 
 ? 
;
_space_group_IT_number 14
_symmetry_cell_setting monoclinic
_symmetry_space_group_name_Hall '-P 2ybc'
_symmetry_space_group_name_H-M 'P 1 21/c 1'
_atom_sites_solution_hydrogens geom
_atom_sites_solution_primary direct
_atom_sites_solution_secondary difmap
_audit_creation_method SHELXL-97
_audit_update_record
;
2016-04-23 deposited with the CCDC.
2016-09-19 downloaded from the CCDC.
;
_cell_angle_alpha 90.00
_cell_angle_beta 90.014(2)
_cell_angle_gamma 90.00
_cell_formula_units_Z 8
_cell_length_a 12.7974(10)
_cell_length_b 21.2232(16)
_cell_length_c 22.6373(15)
_cell_measurement_reflns_used 5332
_cell_measurement_temperature 293(2)
_cell_measurement_theta_max 24.68
_cell_measurement_theta_min 2.40
_cell_volume 6148.3(8)
_computing_structure_refinement 'SHELXL-97 (Sheldrick, 1997)'
_computing_structure_solution 'SHELXS-97 (Sheldrick, 1990)'
_diffrn_ambient_temperature 293(2)
_diffrn_measured_fraction_theta_full 0.973
_diffrn_measured_fraction_theta_max 0.973
_diffrn_measurement_device_type CCD
_diffrn_radiation_monochromator graphite
_diffrn_radiation_source 'fine-focus sealed tube'
_diffrn_radiation_type MoK\a
_diffrn_radiation_wavelength 0.71073
_diffrn_reflns_av_R_equivalents 0.0568
_diffrn_reflns_av_sigmaI/netI 0.0674
_diffrn_reflns_limit_h_max 14
_diffrn_reflns_limit_h_min -15
_diffrn_reflns_limit_k_max 24
_diffrn_reflns_limit_k_min -25
_diffrn_reflns_limit_l_max 23
_diffrn_reflns_limit_l_min -26
_diffrn_reflns_number 38018
_diffrn_reflns_theta_full 25.00
_diffrn_reflns_theta_max 25.00
_diffrn_reflns_theta_min 1.32
_exptl_absorpt_coefficient_mu 0.084
_exptl_absorpt_correction_T_max 0.9851
_exptl_absorpt_correction_T_min 0.9818
_exptl_absorpt_correction_type multi-scan
_exptl_absorpt_process_details sadabs
_exptl_crystal_colour colorless
_exptl_crystal_density_diffrn 1.302
_exptl_crystal_density_method 'not measured'
_exptl_crystal_description block
_exptl_crystal_F_000 2528
_exptl_crystal_size_max 0.22
_exptl_crystal_size_mid 0.20
_exptl_crystal_size_min 0.18
_refine_diff_density_max 0.483
_refine_diff_density_min -0.274
_refine_diff_density_rms 0.079
_refine_ls_extinction_coef 0.0015(5)
_refine_ls_extinction_expression Fc^*^=kFc[1+0.001xFc^2^\l^3^/sin(2\q)]^-1/4^
_refine_ls_extinction_method SHELXL
_refine_ls_goodness_of_fit_ref 1.027
_refine_ls_hydrogen_treatment mixed
_refine_ls_matrix_type full
_refine_ls_number_parameters 848
_refine_ls_number_reflns 10530
_refine_ls_number_restraints 6
_refine_ls_restrained_S_all 1.027
_refine_ls_R_factor_all 0.1494
_refine_ls_R_factor_gt 0.1117
_refine_ls_shift/su_max 0.003
_refine_ls_shift/su_mean 0.000
_refine_ls_structure_factor_coef Fsqd
_refine_ls_weighting_details 'calc w=1/[\s^2^(Fo^2^)+(0.1499P)^2^+14.2224P] where P=(Fo^2^+2Fc^2^)/3'
_refine_ls_weighting_scheme calc
_refine_ls_wR_factor_gt 0.2994
_refine_ls_wR_factor_ref 0.3330
_reflns_number_gt 6779
_reflns_number_total 10530
_reflns_threshold_expression >2sigma(I)
_cod_data_source_file c6ra17354c2.cif
_cod_data_source_block 1
_cod_original_sg_symbol_H-M P21/c
_cod_database_code 7226607

loop_
_symmetry_equiv_pos_as_xyz
'x, y, z'
'-x, y+1/2, -z+1/2'
'-x, -y, -z'
'x, -y-1/2, z-1/2'

loop_
_atom_site_label
_atom_site_type_symbol
_atom_site_fract_x
_atom_site_fract_y
_atom_site_fract_z
_atom_site_U_iso_or_equiv
_atom_site_adp_type
_atom_site_occupancy
_atom_site_symmetry_multiplicity
_atom_site_calc_flag
_atom_site_refinement_flags
C1 C 0.5988(7) 0.3502(4) 0.5431(3) 0.088(2) Uani 1 1 d .
H1 H 0.6107 0.3429 0.5031 0.106 Uiso 1 1 calc R
C2 C 0.5016(6) 0.3713(3) 0.5626(3) 0.0740(18) Uani 1 1 d .
H2 H 0.4483 0.3795 0.5358 0.089 Uiso 1 1 calc R
C3 C 0.4858(5) 0.3799(3) 0.6218(3) 0.0596(14) Uani 1 1 d .
H3 H 0.4204 0.3933 0.6345 0.072 Uiso 1 1 calc R
C4 C 0.5627(4) 0.3695(2) 0.6635(2) 0.0463(12) Uani 1 1 d .
C5 C 0.6603(5) 0.3476(3) 0.6430(3) 0.0640(16) Uani 1 1 d .
C6 C 0.6757(6) 0.3404(4) 0.5833(3) 0.085(2) Uani 1 1 d .
H6 H 0.7415 0.3284 0.5700 0.102 Uiso 1 1 calc R
C7 C 0.5434(4) 0.3781(2) 0.7257(2) 0.0477(12) Uani 1 1 d .
H7 H 0.4778 0.3915 0.7381 0.057 Uiso 1 1 calc R
C8 C 0.5992(4) 0.3751(3) 0.8256(2) 0.0484(12) Uani 1 1 d .
C9 C 0.5049(4) 0.3888(2) 0.8538(2) 0.0446(11) Uani 1 1 d .
H9 H 0.4446 0.3940 0.8314 0.054 Uiso 1 1 calc R
C10 C 0.5000(4) 0.3946(3) 0.9133(2) 0.0544(13) Uani 1 1 d .
H10 H 0.4361 0.4043 0.9306 0.065 Uiso 1 1 calc R
C11 C 0.5865(4) 0.3866(3) 0.9493(2) 0.0468(12) Uani 1 1 d .
C12 C 0.6818(4) 0.3735(3) 0.9216(2) 0.0606(15) Uani 1 1 d .
H12 H 0.7424 0.3695 0.9440 0.073 Uiso 1 1 calc R
C13 C 0.6859(4) 0.3665(3) 0.8610(2) 0.0505(13) Uani 1 1 d .
H13 H 0.7491 0.3556 0.8434 0.061 Uiso 1 1 calc R
C14 C 0.4885(4) 0.3738(3) 1.0409(2) 0.0538(14) Uani 1 1 d .
C15 C 0.4416(5) 0.4140(3) 1.0806(3) 0.0607(15) Uani 1 1 d .
H15 H 0.4697 0.4539 1.0866 0.073 Uiso 1 1 calc R
C16 C 0.3549(4) 0.3965(3) 1.1115(3) 0.0601(15) Uani 1 1 d .
H16 H 0.3247 0.4244 1.1382 0.072 Uiso 1 1 calc R
C17 C 0.3113(4) 0.3371(3) 1.1032(2) 0.0476(12) Uani 1 1 d .
C18 C 0.3556(5) 0.2979(3) 1.0621(2) 0.0599(15) Uani 1 1 d .
H18 H 0.3253 0.2589 1.0545 0.072 Uiso 1 1 calc R
C19 C 0.4454(4) 0.3156(3) 1.0317(2) 0.0567(14) Uani 1 1 d .
H19 H 0.4762 0.2879 1.0050 0.068 Uiso 1 1 calc R
C20 C 0.2077(4) 0.3252(3) 1.1874(2) 0.0531(13) Uani 1 1 d .
H20 H 0.2604 0.3461 1.2078 0.064 Uiso 1 1 calc R
C21 C 0.1172(4) 0.3045(2) 1.2200(2) 0.0449(11) Uani 1 1 d .
C22 C 0.1156(6) 0.3066(3) 1.2824(3) 0.0660(16) Uani 1 1 d .
H22 H 0.1741 0.3214 1.3025 0.079 Uiso 1 1 calc R
C23 C 0.0318(6) 0.2877(3) 1.3133(3) 0.0753(19) Uani 1 1 d .
H23 H 0.0320 0.2900 1.3543 0.090 Uiso 1 1 calc R
C24 C -0.0548(6) 0.2647(3) 1.2838(4) 0.081(2) Uani 1 1 d .
H24 H -0.1125 0.2514 1.3054 0.097 Uiso 1 1 calc R
C25 C -0.0570(5) 0.2613(3) 1.2235(3) 0.0631(16) Uani 1 1 d .
H25 H -0.1163 0.2460 1.2045 0.076 Uiso 1 1 calc R
C26 C 0.0290(4) 0.2806(3) 1.1905(3) 0.0564(14) Uani 1 1 d .
C27 C 0.6719(4) 0.4057(3) 1.0439(2) 0.0555(14) Uani 1 1 d .
C28 C 0.7084(5) 0.3638(3) 1.0857(3) 0.0624(15) Uani 1 1 d .
H28 H 0.6719 0.3267 1.0927 0.075 Uiso 1 1 calc R
C29 C 0.7987(5) 0.3762(3) 1.1172(3) 0.0603(15) Uani 1 1 d .
H29 H 0.8227 0.3471 1.1448 0.072 Uiso 1 1 calc R
C30 C 0.8542(4) 0.4321(3) 1.1079(2) 0.0523(13) Uani 1 1 d .
C31 C 0.8174(5) 0.4728(3) 1.0649(3) 0.0619(15) Uani 1 1 d .
H31 H 0.8550 0.5093 1.0567 0.074 Uiso 1 1 calc R
C32 C 0.7276(5) 0.4612(3) 1.0343(3) 0.0620(15) Uani 1 1 d .
H32 H 0.7035 0.4904 1.0068 0.074 Uiso 1 1 calc R
C33 C 0.9529(5) 0.4392(3) 1.1939(3) 0.0637(16) Uani 1 1 d .
H33 H 0.8974 0.4199 1.2133 0.076 Uiso 1 1 calc R
C34 C 1.0426(4) 0.4585(3) 1.2284(3) 0.0537(13) Uani 1 1 d .
C35 C 1.0424(6) 0.4546(3) 1.2891(3) 0.0678(16) Uani 1 1 d .
H35 H 0.9841 0.4382 1.3082 0.081 Uiso 1 1 calc R
C36 C 1.1265(7) 0.4745(4) 1.3225(4) 0.085(2) Uani 1 1 d .
H36 H 1.1253 0.4710 1.3634 0.101 Uiso 1 1 calc R
C37 C 1.2110(6) 0.4993(3) 1.2947(4) 0.079(2) Uani 1 1 d .
H37 H 1.2668 0.5138 1.3172 0.095 Uiso 1 1 calc R
C38 C 1.2163(5) 0.5035(3) 1.2351(3) 0.0675(17) Uani 1 1 d .
H38 H 1.2762 0.5192 1.2172 0.081 Uiso 1 1 calc R
C39 C 1.1322(5) 0.4842(3) 1.2007(3) 0.0650(16) Uani 1 1 d .
C40 C -0.4722(4) 0.2229(2) 0.8372(2) 0.0472(12) Uani 1 1 d .
C41 C -0.5580(5) 0.2417(3) 0.8037(3) 0.0673(17) Uani 1 1 d .
H41 H -0.6164 0.2582 0.8228 0.081 Uiso 1 1 calc R
C42 C -0.5585(6) 0.2366(3) 0.7448(4) 0.075(2) Uani 1 1 d .
H42 H -0.6170 0.2498 0.7237 0.090 Uiso 1 1 calc R
C43 C -0.4722(6) 0.2117(3) 0.7142(3) 0.080(2) Uani 1 1 d .
H43 H -0.4726 0.2078 0.6733 0.096 Uiso 1 1 calc R
C44 C -0.3869(5) 0.1933(3) 0.7473(3) 0.0624(15) Uani 1 1 d .
H44 H -0.3290 0.1767 0.7279 0.075 Uiso 1 1 calc R
C45 C -0.3846(4) 0.1988(3) 0.8076(3) 0.0526(13) Uani 1 1 d .
C46 C -0.2907(4) 0.1800(2) 0.8401(2) 0.0447(11) Uani 1 1 d .
H46 H -0.2367 0.1603 0.8196 0.054 Uiso 1 1 calc R
C47 C -0.1874(4) 0.1701(3) 0.9250(2) 0.0500(12) Uani 1 1 d .
C48 C -0.1456(5) 0.2098(3) 0.9679(2) 0.0596(15) Uani 1 1 d .
H48 H -0.1782 0.2479 0.9764 0.071 Uiso 1 1 calc R
C49 C -0.0564(5) 0.1928(3) 0.9975(3) 0.0621(15) Uani 1 1 d .
H49 H -0.0280 0.2202 1.0252 0.075 Uiso 1 1 calc R
C50 C -0.0086(4) 0.1363(3) 0.9871(2) 0.0541(14) Uani 1 1 d .
C51 C -0.0503(5) 0.0967(3) 0.9452(3) 0.0626(15) Uani 1 1 d .
H51 H -0.0182 0.0583 0.9374 0.075 Uiso 1 1 calc R
C52 C -0.1393(4) 0.1133(3) 0.9145(2) 0.0556(14) Uani 1 1 d .
H52 H -0.1670 0.0858 0.8865 0.067 Uiso 1 1 calc R
C53 C 0.0908(4) 0.1228(3) 1.0799(2) 0.0546(13) Uani 1 1 d .
C54 C 0.0029(4) 0.1110(3) 1.1149(2) 0.0500(13) Uani 1 1 d .
H54 H -0.0601 0.1004 1.0970 0.060 Uiso 1 1 calc R
C55 C 0.0084(4) 0.1150(3) 1.1756(2) 0.0526(13) Uani 1 1 d .
H55 H -0.0509 0.1073 1.1982 0.063 Uiso 1 1 calc R
C56 C 0.1021(4) 0.1305(2) 1.2034(2) 0.0415(11) Uani 1 1 d .
C57 C 0.1890(4) 0.1425(3) 1.1678(2) 0.0550(14) Uani 1 1 d .
H57 H 0.2521 0.1534 1.1855 0.066 Uiso 1 1 calc R
C58 C 0.1829(4) 0.1387(3) 1.1075(2) 0.0514(13) Uani 1 1 d .
H58 H 0.2420 0.1471 1.0849 0.062 Uiso 1 1 calc R
C59 C 0.0454(4) 0.1237(2) 1.3035(2) 0.0438(11) Uani 1 1 d .
H59 H -0.0210 0.1117 1.2912 0.053 Uiso 1 1 calc R
C60 C 0.0664(4) 0.1308(2) 1.3650(2) 0.0490(12) Uani 1 1 d .
C61 C -0.0137(5) 0.1199(3) 1.4068(2) 0.0588(14) Uani 1 1 d .
H61 H -0.0796 0.1078 1.3937 0.071 Uiso 1 1 calc R
C62 C 0.0039(6) 0.1267(4) 1.4668(3) 0.080(2) Uani 1 1 d .
H62 H -0.0497 0.1203 1.4938 0.096 Uiso 1 1 calc R
C63 C 0.1014(7) 0.1429(4) 1.4854(3) 0.088(2) Uani 1 1 d .
H63 H 0.1140 0.1462 1.5257 0.106 Uiso 1 1 calc R
C64 C 0.1810(6) 0.1544(4) 1.4471(3) 0.090(2) Uani 1 1 d .
H64 H 0.2464 0.1659 1.4614 0.108 Uiso 1 1 calc R
C65 C 0.1644(5) 0.1489(3) 1.3870(3) 0.0625(15) Uani 1 1 d .
C66 C 0.1753(4) 0.1036(3) 0.9846(2) 0.0526(13) Uani 1 1 d .
C67 C 0.2124(4) 0.1446(3) 0.9427(3) 0.0577(14) Uani 1 1 d .
H67 H 0.1780 0.1826 0.9360 0.069 Uiso 1 1 calc R
C68 C 0.3013(4) 0.1297(3) 0.9103(3) 0.0590(14) Uani 1 1 d .
H68 H 0.3249 0.1572 0.8812 0.071 Uiso 1 1 calc R
C69 C 0.3548(4) 0.0744(3) 0.9210(2) 0.0516(13) Uani 1 1 d .
C70 C 0.3179(5) 0.0343(3) 0.9648(2) 0.0583(14) Uani 1 1 d .
H70 H 0.3545 -0.0024 0.9734 0.070 Uiso 1 1 calc R
C71 C 0.2283(5) 0.0480(3) 0.9955(2) 0.0609(15) Uani 1 1 d .
H71 H 0.2032 0.0199 1.0236 0.073 Uiso 1 1 calc R
C72 C 0.4516(4) 0.0622(3) 0.8341(2) 0.0486(12) Uani 1 1 d .
H72 H 0.3946 0.0788 0.8139 0.058 Uiso 1 1 calc R
C73 C 0.5426(4) 0.0430(3) 0.8011(2) 0.0542(13) Uani 1 1 d .
C74 C 0.5384(5) 0.0436(3) 0.7401(2) 0.0567(14) Uani 1 1 d .
H74 H 0.4785 0.0582 0.7214 0.068 Uiso 1 1 calc R
C75 C 0.6219(6) 0.0226(3) 0.7064(3) 0.0733(18) Uani 1 1 d .
H75 H 0.6180 0.0231 0.6654 0.088 Uiso 1 1 calc R
C76 C 0.7101(5) 0.0012(3) 0.7342(3) 0.0677(17) Uani 1 1 d .
H76 H 0.7657 -0.0137 0.7117 0.081 Uiso 1 1 calc R
C77 C 0.7177(5) 0.0015(3) 0.7945(3) 0.0701(17) Uani 1 1 d .
H77 H 0.7791 -0.0116 0.8127 0.084 Uiso 1 1 calc R
C78 C 0.6343(4) 0.0210(3) 0.8283(2) 0.0526(13) Uani 1 1 d .
N1 N 0.6145(3) 0.3678(2) 0.76415(17) 0.0458(10) Uani 1 1 d .
N2 N 0.2190(3) 0.3162(2) 1.13224(18) 0.0493(10) Uani 1 1 d .
N3 N 0.9464(4) 0.4474(2) 1.1389(2) 0.0550(11) Uani 1 1 d .
N4 N 0.5806(4) 0.3940(3) 1.0105(2) 0.0651(14) Uani 1 1 d .
N5 N -0.2802(3) 0.1895(2) 0.8954(2) 0.0551(11) Uani 1 1 d .
N6 N 0.1172(3) 0.1337(2) 1.26455(19) 0.0499(10) Uani 1 1 d .
N7 N 0.4468(4) 0.0571(2) 0.89114(19) 0.0548(11) Uani 1 1 d .
N8 N 0.0837(3) 0.1179(3) 1.01837(18) 0.0602(13) Uani 1 1 d .
O1 O 0.7399(4) 0.3357(3) 0.6811(2) 0.0935(17) Uani 1 1 d D
H1O H 0.714(6) 0.341(4) 0.7148(18) 0.112 Uiso 1 1 d D
O2 O 0.0249(3) 0.2761(2) 1.13120(18) 0.0650(11) Uani 1 1 d D
H2O H 0.073(4) 0.280(3) 1.106(2) 0.078 Uiso 1 1 d D
O3 O 1.1394(4) 0.4883(3) 1.1418(2) 0.0820(14) Uani 1 1 d D
H3O H 1.085(4) 0.482(4) 1.121(3) 0.098 Uiso 1 1 d D
O4 O -0.4741(3) 0.2308(2) 0.8963(2) 0.0696(12) Uani 1 1 d D
H4O H -0.416(3) 0.226(3) 0.913(3) 0.084 Uiso 1 1 d D
O5 O 0.2433(4) 0.1604(3) 1.3493(2) 0.0957(17) Uani 1 1 d D
H5O H 0.215(6) 0.154(4) 1.316(2) 0.115 Uiso 1 1 d D
O6 O 0.6428(3) 0.0209(2) 0.8885(2) 0.0719(12) Uani 1 1 d D
H6O H 0.586(3) 0.024(4) 0.907(3) 0.086 Uiso 1 1 d D

loop_
_atom_site_aniso_label
_atom_site_aniso_U_11
_atom_site_aniso_U_22
_atom_site_aniso_U_33
_atom_site_aniso_U_23
_atom_site_aniso_U_13
_atom_site_aniso_U_12
C1 0.100(6) 0.114(6) 0.050(4) -0.022(4) 0.003(4) -0.020(5)
C2 0.081(5) 0.092(5) 0.049(3) 0.003(3) -0.009(3) -0.008(4)
C3 0.059(4) 0.065(4) 0.055(3) 0.002(3) -0.007(3) 0.007(3)
C4 0.045(3) 0.051(3) 0.042(3) 0.001(2) 0.004(2) 0.001(2)
C5 0.056(4) 0.077(4) 0.059(3) -0.010(3) 0.004(3) 0.006(3)
C6 0.068(4) 0.124(6) 0.062(4) -0.027(4) 0.019(3) 0.004(4)
C7 0.044(3) 0.051(3) 0.047(3) -0.002(2) 0.003(2) -0.003(2)
C8 0.041(3) 0.055(3) 0.050(3) 0.000(2) 0.001(2) -0.006(2)
C9 0.040(3) 0.052(3) 0.042(3) 0.003(2) -0.002(2) -0.004(2)
C10 0.041(3) 0.066(4) 0.056(3) -0.001(3) 0.004(2) 0.004(3)
C11 0.037(3) 0.066(3) 0.037(2) -0.005(2) 0.001(2) -0.008(2)
C12 0.037(3) 0.093(4) 0.052(3) 0.008(3) -0.005(2) -0.006(3)
C13 0.039(3) 0.072(4) 0.041(3) -0.006(2) 0.005(2) -0.005(2)
C14 0.041(3) 0.082(4) 0.038(3) -0.002(3) 0.000(2) -0.015(3)
C15 0.050(3) 0.063(4) 0.068(4) -0.008(3) 0.000(3) -0.014(3)
C16 0.048(3) 0.072(4) 0.061(3) -0.013(3) 0.006(3) -0.004(3)
C17 0.039(3) 0.059(3) 0.045(3) 0.002(2) -0.004(2) -0.005(2)
C18 0.058(4) 0.064(4) 0.057(3) -0.005(3) 0.009(3) -0.015(3)
C19 0.054(3) 0.061(3) 0.056(3) -0.004(3) 0.010(3) 0.000(3)
C20 0.047(3) 0.053(3) 0.059(3) -0.002(3) -0.006(2) 0.000(2)
C21 0.046(3) 0.041(3) 0.047(3) 0.002(2) 0.006(2) 0.001(2)
C22 0.077(4) 0.059(4) 0.062(4) -0.009(3) 0.009(3) 0.000(3)
C23 0.100(6) 0.067(4) 0.059(4) 0.002(3) 0.024(4) 0.009(4)
C24 0.077(5) 0.060(4) 0.105(6) 0.007(4) 0.044(4) 0.019(4)
C25 0.042(3) 0.051(3) 0.096(5) 0.015(3) 0.014(3) 0.001(3)
C26 0.050(3) 0.054(3) 0.065(4) 0.009(3) 0.007(3) 0.009(3)
C27 0.048(3) 0.076(4) 0.043(3) 0.000(3) -0.001(2) -0.007(3)
C28 0.058(4) 0.072(4) 0.058(3) 0.004(3) 0.006(3) -0.016(3)
C29 0.053(3) 0.064(4) 0.064(3) 0.012(3) -0.006(3) -0.002(3)
C30 0.044(3) 0.066(4) 0.046(3) -0.006(3) 0.004(2) -0.003(3)
C31 0.056(3) 0.067(4) 0.062(3) 0.000(3) -0.009(3) -0.010(3)
C32 0.061(4) 0.066(4) 0.059(3) 0.010(3) -0.010(3) -0.010(3)
C33 0.046(3) 0.064(4) 0.082(5) -0.007(3) 0.004(3) -0.002(3)
C34 0.044(3) 0.048(3) 0.069(4) 0.001(3) -0.008(3) 0.008(2)
C35 0.075(4) 0.059(4) 0.069(4) 0.004(3) -0.006(3) 0.001(3)
C36 0.088(6) 0.083(5) 0.083(5) 0.000(4) -0.024(4) 0.014(4)
C37 0.064(4) 0.064(4) 0.108(6) -0.009(4) -0.041(4) 0.007(3)
C38 0.051(3) 0.059(4) 0.093(5) -0.001(3) -0.016(3) -0.004(3)
C39 0.064(4) 0.059(4) 0.072(4) 0.009(3) -0.013(3) 0.013(3)
C40 0.040(3) 0.042(3) 0.059(3) 0.005(2) -0.004(2) -0.003(2)
C41 0.046(3) 0.057(4) 0.100(5) 0.010(3) -0.008(3) -0.005(3)
C42 0.070(4) 0.056(4) 0.098(5) 0.020(3) -0.037(4) -0.014(3)
C43 0.092(6) 0.071(4) 0.078(4) 0.000(4) -0.032(4) -0.012(4)
C44 0.075(4) 0.057(3) 0.055(3) -0.006(3) -0.008(3) -0.007(3)
C45 0.046(3) 0.049(3) 0.063(3) 0.003(2) -0.008(2) -0.005(2)
C46 0.041(3) 0.048(3) 0.044(3) -0.001(2) 0.002(2) -0.001(2)
C47 0.041(3) 0.061(3) 0.048(3) 0.001(2) 0.003(2) -0.001(2)
C48 0.062(4) 0.061(3) 0.056(3) 0.000(3) 0.001(3) 0.015(3)
C49 0.053(3) 0.079(4) 0.054(3) -0.005(3) -0.010(3) -0.005(3)
C50 0.036(3) 0.078(4) 0.049(3) 0.008(3) 0.002(2) 0.004(3)
C51 0.049(3) 0.074(4) 0.065(4) -0.004(3) -0.010(3) 0.008(3)
C52 0.044(3) 0.067(4) 0.056(3) -0.002(3) -0.006(2) 0.006(3)
C53 0.044(3) 0.066(4) 0.053(3) -0.004(3) 0.004(2) 0.011(3)
C54 0.038(3) 0.068(3) 0.044(3) 0.004(2) -0.001(2) -0.003(2)
C55 0.045(3) 0.063(3) 0.050(3) 0.002(2) 0.005(2) 0.000(2)
C56 0.042(3) 0.046(3) 0.037(2) 0.000(2) 0.001(2) 0.002(2)
C57 0.039(3) 0.069(4) 0.057(3) -0.002(3) -0.007(2) 0.002(3)
C58 0.040(3) 0.066(3) 0.048(3) 0.003(2) 0.008(2) 0.001(2)
C59 0.039(3) 0.048(3) 0.044(3) -0.001(2) 0.006(2) 0.001(2)
C60 0.048(3) 0.044(3) 0.055(3) -0.004(2) 0.001(2) 0.004(2)
C61 0.059(4) 0.068(4) 0.049(3) 0.001(3) 0.005(3) -0.002(3)
C62 0.083(5) 0.099(5) 0.057(4) -0.007(4) 0.019(3) 0.005(4)
C63 0.097(6) 0.111(6) 0.056(4) -0.018(4) -0.014(4) 0.014(5)
C64 0.075(5) 0.127(7) 0.068(4) -0.024(4) -0.013(4) -0.009(5)
C65 0.049(3) 0.082(4) 0.056(3) -0.006(3) -0.005(3) 0.003(3)
C66 0.037(3) 0.082(4) 0.039(3) 0.003(3) 0.001(2) 0.003(3)
C67 0.048(3) 0.064(4) 0.061(3) 0.005(3) 0.000(3) 0.003(3)
C68 0.050(3) 0.065(4) 0.061(3) 0.016(3) 0.006(3) -0.002(3)
C69 0.040(3) 0.069(4) 0.046(3) 0.004(3) -0.004(2) -0.002(3)
C70 0.055(3) 0.065(4) 0.056(3) 0.011(3) 0.003(3) 0.005(3)
C71 0.056(3) 0.076(4) 0.051(3) 0.017(3) 0.008(3) 0.006(3)
C72 0.035(3) 0.058(3) 0.053(3) 0.006(2) -0.002(2) 0.000(2)
C73 0.049(3) 0.053(3) 0.060(3) 0.007(3) 0.003(3) -0.008(2)
C74 0.067(4) 0.054(3) 0.050(3) 0.002(2) 0.005(3) 0.001(3)
C75 0.085(5) 0.071(4) 0.065(4) 0.000(3) 0.018(4) -0.013(4)
C76 0.064(4) 0.060(4) 0.079(4) -0.011(3) 0.028(3) -0.006(3)
C77 0.055(4) 0.056(4) 0.100(5) 0.002(3) 0.013(3) -0.006(3)
C78 0.045(3) 0.053(3) 0.059(3) 0.006(2) 0.005(2) 0.000(2)
N1 0.044(2) 0.057(3) 0.037(2) -0.0003(18) 0.0011(18) -0.0027(19)
N2 0.041(2) 0.062(3) 0.045(2) 0.003(2) 0.0017(18) -0.003(2)
N3 0.048(3) 0.063(3) 0.053(3) 0.003(2) -0.006(2) -0.001(2)
N4 0.047(3) 0.098(4) 0.050(3) -0.002(3) 0.005(2) -0.016(3)
N5 0.041(2) 0.065(3) 0.059(3) 0.004(2) 0.002(2) 0.000(2)
N6 0.045(2) 0.053(3) 0.051(2) 0.002(2) 0.0000(19) 0.004(2)
N7 0.047(3) 0.067(3) 0.050(3) 0.001(2) 0.002(2) 0.000(2)
N8 0.039(2) 0.103(4) 0.038(2) 0.006(2) 0.0000(18) 0.013(2)
O1 0.049(3) 0.159(5) 0.072(3) -0.018(3) 0.001(2) 0.030(3)
O2 0.053(2) 0.082(3) 0.061(3) 0.001(2) -0.0060(18) -0.014(2)
O3 0.055(3) 0.104(4) 0.087(4) 0.021(3) -0.007(2) -0.011(3)
O4 0.055(3) 0.081(3) 0.073(3) 0.004(2) 0.011(2) 0.009(2)
O5 0.053(3) 0.156(5) 0.077(3) -0.010(3) -0.003(2) -0.032(3)
O6 0.051(3) 0.094(3) 0.071(3) 0.004(2) -0.007(2) 0.006(2)

loop_
_atom_type_symbol
_atom_type_description
_atom_type_scat_dispersion_real
_atom_type_scat_dispersion_imag
_atom_type_scat_source
C C 0.0033 0.0016 'International Tables Vol C Tables 4.2.6.8 and 6.1.1.4'
H H 0.0000 0.0000 'International Tables Vol C Tables 4.2.6.8 and 6.1.1.4'
N N 0.0061 0.0033 'International Tables Vol C Tables 4.2.6.8 and 6.1.1.4'
O O 0.0106 0.0060 'International Tables Vol C Tables 4.2.6.8 and 6.1.1.4'

loop_
_geom_angle_atom_site_label_1
_geom_angle_atom_site_label_2
_geom_angle_atom_site_label_3
_geom_angle
C6 C1 C2 118.8(6)
C6 C1 H1 120.6
C2 C1 H1 120.6
C3 C2 C1 119.1(6)
C3 C2 H2 120.5
C1 C2 H2 120.5
C2 C3 C4 122.9(6)
C2 C3 H3 118.5
C4 C3 H3 118.5
C3 C4 C5 117.2(5)
C3 C4 C7 121.7(5)
C5 C4 C7 121.0(5)
O1 C5 C6 119.7(6)
O1 C5 C4 121.1(5)
C6 C5 C4 119.2(6)
C1 C6 C5 122.7(7)
C1 C6 H6 118.7
C5 C6 H6 118.7
N1 C7 C4 121.5(5)
N1 C7 H7 119.3
C4 C7 H7 119.3
C13 C8 C9 117.2(5)
C13 C8 N1 116.4(4)
C9 C8 N1 126.4(5)
C10 C9 C8 121.0(5)
C10 C9 H9 119.5
C8 C9 H9 119.5
C9 C10 C11 122.5(5)
C9 C10 H10 118.8
C11 C10 H10 118.8
C10 C11 N4 121.8(5)
C10 C11 C12 117.2(5)
N4 C11 C12 120.9(5)
C13 C12 C11 120.0(5)
C13 C12 H12 120.0
C11 C12 H12 120.0
C12 C13 C8 122.1(5)
C12 C13 H13 119.0
C8 C13 H13 119.0
C19 C14 C15 118.8(5)
C19 C14 N4 121.9(5)
C15 C14 N4 119.3(5)
C16 C15 C14 121.5(6)
C16 C15 H15 119.3
C14 C15 H15 119.3
C15 C16 C17 120.2(5)
C15 C16 H16 119.9
C17 C16 H16 119.9
C18 C17 C16 118.4(5)
C18 C17 N2 117.9(5)
C16 C17 N2 123.5(5)
C17 C18 C19 120.9(5)
C17 C18 H18 119.5
C19 C18 H18 119.5
C14 C19 C18 120.1(5)
C14 C19 H19 120.0
C18 C19 H19 120.0
N2 C20 C21 123.3(5)
N2 C20 H20 118.4
C21 C20 H20 118.4
C26 C21 C22 118.3(5)
C26 C21 C20 120.8(5)
C22 C21 C20 120.9(5)
C23 C22 C21 121.6(7)
C23 C22 H22 119.2
C21 C22 H22 119.2
C22 C23 C24 119.6(6)
C22 C23 H23 120.2
C24 C23 H23 120.2
C25 C24 C23 121.2(6)
C25 C24 H24 119.4
C23 C24 H24 119.4
C24 C25 C26 120.2(6)
C24 C25 H25 119.9
C26 C25 H25 119.9
O2 C26 C25 119.0(6)
O2 C26 C21 122.0(5)
C25 C26 C21 119.1(6)
C28 C27 C32 118.6(5)
C28 C27 N4 122.2(5)
C32 C27 N4 119.2(5)
C27 C28 C29 121.0(6)
C27 C28 H28 119.5
C29 C28 H28 119.5
C28 C29 C30 120.5(5)
C28 C29 H29 119.8
C30 C29 H29 119.8
C31 C30 C29 117.6(5)
C31 C30 N3 119.3(5)
C29 C30 N3 123.0(5)
C32 C31 C30 122.0(6)
C32 C31 H31 119.0
C30 C31 H31 119.0
C31 C32 C27 120.3(6)
C31 C32 H32 119.9
C27 C32 H32 119.9
N3 C33 C34 123.2(6)
N3 C33 H33 118.4
C34 C33 H33 118.4
C35 C34 C39 117.8(6)
C35 C34 C33 121.4(6)
C39 C34 C33 120.8(5)
C34 C35 C36 121.8(7)
C34 C35 H35 119.1
C36 C35 H35 119.1
C37 C36 C35 119.1(7)
C37 C36 H36 120.5
C35 C36 H36 120.5
C38 C37 C36 121.8(6)
C38 C37 H37 119.1
C36 C37 H37 119.1
C37 C38 C39 120.0(7)
C37 C38 H38 120.0
C39 C38 H38 120.0
O3 C39 C38 118.9(6)
O3 C39 C34 121.5(6)
C38 C39 C34 119.6(6)
O4 C40 C41 119.4(5)
O4 C40 C45 122.2(5)
C41 C40 C45 118.4(5)
C42 C41 C40 121.5(7)
C42 C41 H41 119.2
C40 C41 H41 119.2
C41 C42 C43 121.1(6)
C41 C42 H42 119.4
C43 C42 H42 119.4
C44 C43 C42 117.4(7)
C44 C43 H43 121.3
C42 C43 H43 121.3
C45 C44 C43 122.3(7)
C45 C44 H44 118.9
C43 C44 H44 118.9
C44 C45 C40 119.3(5)
C44 C45 C46 119.7(5)
C40 C45 C46 121.1(5)
N5 C46 C45 122.3(5)
N5 C46 H46 118.8
C45 C46 H46 118.8
C52 C47 C48 118.7(5)
C52 C47 N5 123.1(5)
C48 C47 N5 118.2(5)
C49 C48 C47 120.0(5)
C49 C48 H48 120.0
C47 C48 H48 120.0
C50 C49 C48 121.2(6)
C50 C49 H49 119.4
C48 C49 H49 119.4
C49 C50 C51 118.8(5)
C49 C50 N8 121.5(5)
C51 C50 N8 119.7(5)
C50 C51 C52 120.8(6)
C50 C51 H51 119.6
C52 C51 H51 119.6
C47 C52 C51 120.4(6)
C47 C52 H52 119.8
C51 C52 H52 119.8
C58 C53 C54 118.3(5)
C58 C53 N8 121.7(5)
C54 C53 N8 120.0(5)
C55 C54 C53 120.9(5)
C55 C54 H54 119.6
C53 C54 H54 119.6
C54 C55 C56 120.6(5)
C54 C55 H55 119.7
C56 C55 H55 119.7
C55 C56 C57 117.9(4)
C55 C56 N6 125.3(4)
C57 C56 N6 116.8(4)
C58 C57 C56 121.3(5)
C58 C57 H57 119.4
C56 C57 H57 119.4
C57 C58 C53 121.0(5)
C57 C58 H58 119.5
C53 C58 H58 119.5
N6 C59 C60 121.0(5)
N6 C59 H59 119.5
C60 C59 H59 119.5
C65 C60 C61 117.1(5)
C65 C60 C59 122.9(5)
C61 C60 C59 120.0(5)
C62 C61 C60 121.4(6)
C62 C61 H61 119.3
C60 C61 H61 119.3
C63 C62 C61 118.6(6)
C63 C62 H62 120.7
C61 C62 H62 120.7
C64 C63 C62 122.4(7)
C64 C63 H63 118.8
C62 C63 H63 118.8
C63 C64 C65 119.8(7)
C63 C64 H64 120.1
C65 C64 H64 120.1
O5 C65 C64 119.6(6)
O5 C65 C60 119.8(5)
C64 C65 C60 120.6(6)
C67 C66 C71 119.7(5)
C67 C66 N8 121.2(5)
C71 C66 N8 119.1(5)
C66 C67 C68 120.2(6)
C66 C67 H67 119.9
C68 C67 H67 119.9
C69 C68 C67 120.5(5)
C69 C68 H68 119.8
C67 C68 H68 119.8
C68 C69 C70 118.5(5)
C68 C69 N7 123.6(5)
C70 C69 N7 117.9(5)
C71 C70 C69 121.1(6)
C71 C70 H70 119.5
C69 C70 H70 119.5
C70 C71 C66 120.0(5)
C70 C71 H71 120.0
C66 C71 H71 120.0
N7 C72 C73 121.9(5)
N7 C72 H72 119.0
C73 C72 H72 119.0
C74 C73 C78 118.2(5)
C74 C73 C72 118.9(5)
C78 C73 C72 122.8(5)
C75 C74 C73 121.1(6)
C75 C74 H74 119.4
C73 C74 H74 119.4
C76 C75 C74 119.3(6)
C76 C75 H75 120.4
C74 C75 H75 120.4
C75 C76 C77 120.9(6)
C75 C76 H76 119.5
C77 C76 H76 119.5
C78 C77 C76 120.1(6)
C78 C77 H77 120.0
C76 C77 H77 120.0
O6 C78 C77 119.5(5)
O6 C78 C73 120.2(5)
C77 C78 C73 120.2(6)
C7 N1 C8 123.6(4)
C20 N2 C17 120.1(5)
C33 N3 C30 120.9(5)
C11 N4 C27 120.5(4)
C11 N4 C14 119.2(4)
C27 N4 C14 118.4(4)
C46 N5 C47 120.2(5)
C59 N6 C56 124.6(5)
C72 N7 C69 119.7(5)
C53 N8 C50 121.7(4)
C53 N8 C66 119.7(4)
C50 N8 C66 117.9(4)
C5 O1 H1O 105(6)
C26 O2 H2O 129(5)
C39 O3 H3O 120(6)
C40 O4 H4O 114(5)
C65 O5 H5O 102(6)
C78 O6 H6O 116(5)

loop_
_geom_bond_atom_site_label_1
_geom_bond_atom_site_label_2
_geom_bond_distance
C1 C6 1.357(11)
C1 C2 1.395(11)
C1 H1 0.9300
C2 C3 1.366(8)
C2 H2 0.9300
C3 C4 1.382(8)
C3 H3 0.9300
C4 C5 1.411(8)
C4 C7 1.440(7)
C5 O1 1.358(8)
C5 C6 1.373(9)
C6 H6 0.9300
C7 N1 1.278(7)
C7 H7 0.9300
C8 C13 1.381(7)
C8 C9 1.396(7)
C8 N1 1.413(6)
C9 C10 1.352(7)
C9 H9 0.9300
C10 C11 1.385(7)
C10 H10 0.9300
C11 N4 1.396(7)
C11 C12 1.400(8)
C12 C13 1.382(7)
C12 H12 0.9300
C13 H13 0.9300
C14 C19 1.369(8)
C14 C15 1.378(8)
C14 N4 1.430(7)
C15 C16 1.363(8)
C15 H15 0.9300
C16 C17 1.392(8)
C16 H16 0.9300
C17 C18 1.371(8)
C17 N2 1.423(7)
C18 C19 1.391(8)
C18 H18 0.9300
C19 H19 0.9300
C20 N2 1.272(7)
C20 C21 1.442(7)
C20 H20 0.9300
C21 C26 1.406(8)
C21 C22 1.412(8)
C22 C23 1.342(9)
C22 H22 0.9300
C23 C24 1.382(11)
C23 H23 0.9300
C24 C25 1.366(10)
C24 H24 0.9300
C25 C26 1.392(8)
C25 H25 0.9300
C26 O2 1.347(7)
C27 C28 1.379(8)
C27 C32 1.393(8)
C27 N4 1.414(7)
C28 C29 1.383(8)
C28 H28 0.9300
C29 C30 1.398(8)
C29 H29 0.9300
C30 C31 1.384(8)
C30 N3 1.410(7)
C31 C32 1.365(8)
C31 H31 0.9300
C32 H32 0.9300
C33 N3 1.261(8)
C33 C34 1.447(8)
C33 H33 0.9300
C34 C35 1.377(9)
C34 C39 1.415(9)
C35 C36 1.380(10)
C35 H35 0.9300
C36 C37 1.357(11)
C36 H36 0.9300
C37 C38 1.353(10)
C37 H37 0.9300
C38 C39 1.389(9)
C38 H38 0.9300
C39 O3 1.340(8)
C40 O4 1.348(7)
C40 C41 1.392(8)
C40 C45 1.404(8)
C41 C42 1.339(10)
C41 H41 0.9300
C42 C43 1.407(11)
C42 H42 0.9300
C43 C44 1.379(9)
C43 H43 0.9300
C44 C45 1.372(8)
C44 H44 0.9300
C45 C46 1.464(7)
C46 N5 1.275(7)
C46 H46 0.9300
C47 C52 1.374(8)
C47 C48 1.392(8)
C47 N5 1.426(7)
C48 C49 1.372(8)
C48 H48 0.9300
C49 C50 1.367(8)
C49 H49 0.9300
C50 C51 1.375(8)
C50 N8 1.432(7)
C51 C52 1.379(8)
C51 H51 0.9300
C52 H52 0.9300
C53 C58 1.378(8)
C53 C54 1.399(7)
C53 N8 1.399(7)
C54 C55 1.379(7)
C54 H54 0.9300
C55 C56 1.392(7)
C55 H55 0.9300
C56 C57 1.397(7)
C56 N6 1.400(6)
C57 C58 1.370(8)
C57 H57 0.9300
C58 H58 0.9300
C59 N6 1.291(6)
C59 C60 1.427(7)
C59 H59 0.9300
C60 C65 1.402(8)
C60 C61 1.414(8)
C61 C62 1.385(9)
C61 H61 0.9300
C62 C63 1.360(10)
C62 H62 0.9300
C63 C64 1.359(11)
C63 H63 0.9300
C64 C65 1.383(9)
C64 H64 0.9300
C65 O5 1.344(8)
C66 C67 1.373(8)
C66 C71 1.383(8)
C66 N8 1.432(7)
C67 C68 1.390(8)
C67 H67 0.9300
C68 C69 1.381(8)
C68 H68 0.9300
C69 C70 1.388(8)
C69 N7 1.407(7)
C70 C71 1.372(8)
C70 H70 0.9300
C71 H71 0.9300
C72 N7 1.297(7)
C72 C73 1.443(8)
C72 H72 0.9300
C73 C74 1.382(8)
C73 C78 1.404(8)
C74 C75 1.387(9)
C74 H74 0.9300
C75 C76 1.370(10)
C75 H75 0.9300
C76 C77 1.369(9)
C76 H76 0.9300
C77 C78 1.377(8)
C77 H77 0.9300
C78 O6 1.366(7)
O1 H1O 0.84(2)
O2 H2O 0.84(2)
O3 H3O 0.85(2)
O4 H4O 0.84(2)
O5 H5O 0.86(2)
O6 H6O 0.85(2)

loop_
_geom_torsion_atom_site_label_1
_geom_torsion_atom_site_label_2
_geom_torsion_atom_site_label_3
_geom_torsion_atom_site_label_4
_geom_torsion
C6 C1 C2 C3 -1.9(12)
C1 C2 C3 C4 1.1(11)
C2 C3 C4 C5 -1.6(9)
C2 C3 C4 C7 -179.2(6)
C3 C4 C5 O1 -179.5(6)
C7 C4 C5 O1 -1.9(9)
C3 C4 C5 C6 2.9(9)
C7 C4 C5 C6 -179.6(6)
C2 C1 C6 C5 3.3(13)
O1 C5 C6 C1 178.5(8)
C4 C5 C6 C1 -3.8(12)
C3 C4 C7 N1 179.2(5)
C5 C4 C7 N1 1.8(8)
C13 C8 C9 C10 1.3(8)
N1 C8 C9 C10 179.9(5)
C8 C9 C10 C11 -0.9(9)
C9 C10 C11 N4 178.7(5)
C9 C10 C11 C12 1.5(9)
C10 C11 C12 C13 -2.7(9)
N4 C11 C12 C13 -179.8(6)
C11 C12 C13 C8 3.3(9)
C9 C8 C13 C12 -2.6(8)
N1 C8 C13 C12 178.7(5)
C19 C14 C15 C16 1.2(9)
N4 C14 C15 C16 -178.7(6)
C14 C15 C16 C17 -0.2(9)
C15 C16 C17 C18 -2.1(9)
C15 C16 C17 N2 -177.8(5)
C16 C17 C18 C19 3.4(9)
N2 C17 C18 C19 179.4(5)
C15 C14 C19 C18 0.2(9)
N4 C14 C19 C18 -179.9(5)
C17 C18 C19 C14 -2.5(9)
N2 C20 C21 C26 -8.9(8)
N2 C20 C21 C22 169.8(5)
C26 C21 C22 C23 -1.5(9)
C20 C21 C22 C23 179.8(6)
C21 C22 C23 C24 1.0(10)
C22 C23 C24 C25 -0.5(10)
C23 C24 C25 C26 0.5(9)
C24 C25 C26 O2 179.4(5)
C24 C25 C26 C21 -1.1(8)
C22 C21 C26 O2 -179.0(5)
C20 C21 C26 O2 -0.2(8)
C22 C21 C26 C25 1.5(8)
C20 C21 C26 C25 -179.7(5)
C32 C27 C28 C29 -0.2(9)
N4 C27 C28 C29 179.2(6)
C27 C28 C29 C30 0.8(9)
C28 C29 C30 C31 -2.2(9)
C28 C29 C30 N3 179.8(5)
C29 C30 C31 C32 3.2(9)
N3 C30 C31 C32 -178.8(6)
C30 C31 C32 C27 -2.7(10)
C28 C27 C32 C31 1.1(9)
N4 C27 C32 C31 -178.3(6)
N3 C33 C34 C35 173.4(6)
N3 C33 C34 C39 -4.3(9)
C39 C34 C35 C36 -0.4(9)
C33 C34 C35 C36 -178.2(6)
C34 C35 C36 C37 0.9(10)
C35 C36 C37 C38 -1.8(11)
C36 C37 C38 C39 2.3(10)
C37 C38 C39 O3 -179.6(6)
C37 C38 C39 C34 -1.8(9)
C35 C34 C39 O3 178.6(6)
C33 C34 C39 O3 -3.7(9)
C35 C34 C39 C38 0.9(9)
C33 C34 C39 C38 178.7(5)
O4 C40 C41 C42 178.0(5)
C45 C40 C41 C42 0.6(8)
C40 C41 C42 C43 0.3(9)
C41 C42 C43 C44 -0.6(10)
C42 C43 C44 C45 -0.1(10)
C43 C44 C45 C40 1.0(9)
C43 C44 C45 C46 -178.4(5)
O4 C40 C45 C44 -178.5(5)
C41 C40 C45 C44 -1.2(8)
O4 C40 C45 C46 0.8(8)
C41 C40 C45 C46 178.2(5)
C44 C45 C46 N5 173.1(5)
C40 C45 C46 N5 -6.2(8)
C52 C47 C48 C49 1.8(8)
N5 C47 C48 C49 179.9(5)
C47 C48 C49 C50 -1.9(9)
C48 C49 C50 C51 1.2(9)
C48 C49 C50 N8 -179.2(5)
C49 C50 C51 C52 -0.6(9)
N8 C50 C51 C52 179.9(5)
C48 C47 C52 C51 -1.2(8)
N5 C47 C52 C51 -179.1(5)
C50 C51 C52 C47 0.6(9)
C58 C53 C54 C55 -0.3(9)
N8 C53 C54 C55 179.4(5)
C53 C54 C55 C56 -0.5(9)
C54 C55 C56 C57 0.9(8)
C54 C55 C56 N6 -177.7(5)
C55 C56 C57 C58 -0.7(8)
N6 C56 C57 C58 178.1(5)
C56 C57 C58 C53 -0.1(9)
C54 C53 C58 C57 0.5(9)
N8 C53 C58 C57 -179.1(6)
N6 C59 C60 C65 0.1(8)
N6 C59 C60 C61 179.8(5)
C65 C60 C61 C62 0.0(9)
C59 C60 C61 C62 -179.7(6)
C60 C61 C62 C63 -1.5(11)
C61 C62 C63 C64 2.0(13)
C62 C63 C64 C65 -0.9(13)
C63 C64 C65 O5 179.9(8)
C63 C64 C65 C60 -0.8(12)
C61 C60 C65 O5 -179.5(6)
C59 C60 C65 O5 0.1(9)
C61 C60 C65 C64 1.2(9)
C59 C60 C65 C64 -179.2(6)
C71 C66 C67 C68 1.7(9)
N8 C66 C67 C68 -179.9(5)
C66 C67 C68 C69 -1.8(9)
C67 C68 C69 C70 -0.1(9)
C67 C68 C69 N7 -178.2(5)
C68 C69 C70 C71 2.2(9)
N7 C69 C70 C71 -179.6(5)
C69 C70 C71 C66 -2.4(9)
C67 C66 C71 C70 0.4(9)
N8 C66 C71 C70 -178.1(5)
N7 C72 C73 C74 173.3(5)
N7 C72 C73 C78 -3.9(9)
C78 C73 C74 C75 0.5(9)
C72 C73 C74 C75 -176.9(5)
C73 C74 C75 C76 -0.2(9)
C74 C75 C76 C77 -1.4(10)
C75 C76 C77 C78 2.6(10)
C76 C77 C78 O6 179.9(6)
C76 C77 C78 C73 -2.3(9)
C74 C73 C78 O6 178.5(5)
C72 C73 C78 O6 -4.2(8)
C74 C73 C78 C77 0.8(8)
C72 C73 C78 C77 178.0(5)
C4 C7 N1 C8 -179.5(5)
C13 C8 N1 C7 -175.4(5)
C9 C8 N1 C7 6.0(8)
C21 C20 N2 C17 -179.0(5)
C18 C17 N2 C20 138.2(6)
C16 C17 N2 C20 -46.1(8)
C34 C33 N3 C30 -175.2(5)
C31 C30 N3 C33 137.5(6)
C29 C30 N3 C33 -44.7(8)
C10 C11 N4 C27 -159.5(6)
C12 C11 N4 C27 17.5(9)
C10 C11 N4 C14 36.6(9)
C12 C11 N4 C14 -146.4(6)
C28 C27 N4 C11 -115.9(7)
C32 C27 N4 C11 63.5(8)
C28 C27 N4 C14 48.2(8)
C32 C27 N4 C14 -132.4(6)
C19 C14 N4 C11 48.7(8)
C15 C14 N4 C11 -131.4(6)
C19 C14 N4 C27 -115.5(6)
C15 C14 N4 C27 64.4(8)
C45 C46 N5 C47 179.7(5)
C52 C47 N5 C46 -42.1(8)
C48 C47 N5 C46 139.9(6)
C60 C59 N6 C56 -177.1(5)
C55 C56 N6 C59 -1.2(8)
C57 C56 N6 C59 -179.8(5)
C73 C72 N7 C69 -177.7(5)
C68 C69 N7 C72 -46.5(8)
C70 C69 N7 C72 135.3(6)
C58 C53 N8 C50 -144.4(6)
C54 C53 N8 C50 36.0(9)
C58 C53 N8 C66 25.8(9)
C54 C53 N8 C66 -153.9(6)
C49 C50 N8 C53 48.2(8)
C51 C50 N8 C53 -132.2(6)
C49 C50 N8 C66 -122.0(6)
C51 C50 N8 C66 57.5(8)
C67 C66 N8 C53 -119.1(6)
C71 C66 N8 C53 59.4(8)
C67 C66 N8 C50 51.4(8)
C71 C66 N8 C50 -130.1(6)
